data_7038203
loop_
_publ_author_name
'Nakajima, Takayuki'
'Noda, Sayo'
'Sakamoto, Miyuki'
'Matsui, Aya'
'Nakamae, Kanako'
'Kure, Bunsho'
'Ura, Yasuyuki'
'Tanase, Tomoaki'

_publ_section_title
;
 Oxidative addition of an aromatic ortho C-H bond of tetraphosphine to
 asymmetric diiridium(i) centres.
;
_journal_issue 11
_journal_name_full 'Dalton transactions (Cambridge, England : 2003)'
_journal_page_first 4747
_journal_page_last 4761
_journal_paper_doi 10.1039/c5dt04725k
_journal_volume 45
_journal_year 2016
_chemical_formula_moiety 'C46 H42 Cl3 F6 Ir2 O4 P5 '
_chemical_formula_sum 'C46 H42 Cl3 F6 Ir2 O4 P5'
_chemical_formula_weight 1418.49
_space_group_IT_number 2
_symmetry_cell_setting triclinic
_symmetry_Int_Tables_number 2
_symmetry_space_group_name_Hall '-P 1'
_symmetry_space_group_name_H-M 'P -1'
_audit_update_record
;
2016-01-25 deposited with the CCDC.
2016-01-26 downloaded from the CCDC.
;
_cell_angle_alpha 67.321(8)
_cell_angle_beta 85.710(8)
_cell_angle_gamma 88.282(9)
_cell_formula_units_Z 2
_cell_length_a 12.621(3)
_cell_length_b 14.450(3)
_cell_length_c 14.580(3)
_cell_measurement_reflns_used 8487
_cell_measurement_temperature 153(2)
_cell_measurement_theta_max 27.5
_cell_measurement_theta_min 3.0
_cell_volume 2446.5(9)
_computing_cell_refinement CrystalClear
_computing_data_collection CrystalClear
_computing_data_reduction CrystalStructure
_computing_molecular_graphics ORTEP-II
_computing_publication_material 'CrystalStructure 3.8'
_computing_structure_refinement SHELXL
_computing_structure_solution SHELXS97
_diffrn_ambient_temperature 153(2)
_diffrn_detector_area_resol_mean 7.31
_diffrn_measured_fraction_theta_full 0.933
_diffrn_measured_fraction_theta_max 0.934
_diffrn_measurement_device_type 'Rigaku Saturn'
_diffrn_measurement_method \w
_diffrn_radiation_type 'Mo K\a'
_diffrn_radiation_wavelength 0.71075
_diffrn_reflns_av_R_equivalents 0.028
_diffrn_reflns_limit_h_max 16
_diffrn_reflns_limit_h_min -16
_diffrn_reflns_limit_k_max 18
_diffrn_reflns_limit_k_min -14
_diffrn_reflns_limit_l_max 12
_diffrn_reflns_limit_l_min -18
_diffrn_reflns_number 17171
_diffrn_reflns_theta_full 27.50
_diffrn_reflns_theta_max 27.49
_exptl_absorpt_coefficient_mu 5.842
_exptl_absorpt_correction_T_max 0.890
_exptl_absorpt_correction_T_min 0.654
_exptl_absorpt_correction_type multi-scan
_exptl_absorpt_process_details 'Jacobson, R. (1998) Private communication'
_exptl_crystal_colour orange
_exptl_crystal_density_diffrn 1.925
_exptl_crystal_density_method 'not measured'
_exptl_crystal_description prism
_exptl_crystal_F_000 1368.00
_exptl_crystal_size_max 0.12
_exptl_crystal_size_mid 0.06
_exptl_crystal_size_min 0.02
_refine_diff_density_max 2.05
_refine_diff_density_min -1.81
_refine_ls_extinction_method none
_refine_ls_goodness_of_fit_ref 0.925
_refine_ls_hydrogen_treatment refall
_refine_ls_number_parameters 585
_refine_ls_number_reflns 10475
_refine_ls_R_factor_gt 0.0389
_refine_ls_shift/su_max 0.0010
_refine_ls_structure_factor_coef Fsqd
_refine_ls_weighting_details 'w = 1/[\s^2^(Fo^2^)+(0.0662P)^2^+0.0000P] where P=(Fo^2^+2Fc^2^)/3'
_refine_ls_weighting_scheme calc
_refine_ls_wR_factor_ref 0.1048
_reflns_number_gt 7617
_reflns_number_total 10475
_reflns_threshold_expression F^2^>2.0\s(F^2^)
_cod_data_source_file c5dt04725k2.cif
_cod_data_source_block '_compound8'
_cod_depositor_comments 'Adding full bibliography for 7038197--7038203.cif.'
_cod_original_cell_volume 2446.6(10)
_cod_original_formula_sum 'C46 H42 Cl3 F6 Ir2 O4 P5 '
_cod_database_code 7038203

loop_
_symmetry_equiv_pos_site_id
_symmetry_equiv_pos_as_xyz
1 +X,+Y,+Z
2 -X,-Y,-Z

loop_
_atom_site_label
_atom_site_type_symbol
_atom_site_fract_x
_atom_site_fract_y
_atom_site_fract_z
_atom_site_U_iso_or_equiv
_atom_site_adp_type
_atom_site_occupancy
_atom_site_symmetry_multiplicity
_atom_site_calc_flag
_atom_site_refinement_flags
Ir(2) Ir 0.183720(16) 0.690310(15) 0.367150(15) 0.02115(6) Uani 1.00 1 d .
Ir(1) Ir 0.159480(17) 0.864650(15) 0.186230(15) 0.02235(6) Uani 1.00 1 d .
Cl(1) Cl 0.36925(11) 0.72114(11) 0.38247(11) 0.0299(3) Uani 1.00 1 d .
Cl(2) Cl 0.6218(2) 0.5834(2) 0.3030(2) 0.1094(10) Uani 1.00 1 d .
Cl(3) Cl 0.7254(4) 0.7700(3) 0.1669(4) 0.181(2) Uani 1.00 1 d .
P(1) P 0.14208(12) 0.79714(11) 0.45197(11) 0.0224(3) Uani 1.00 1 d .
P(2) P 0.24275(12) 0.95943(11) 0.26023(11) 0.0235(3) Uani 1.00 1 d .
P(3) P 0.32027(12) 0.81897(11) 0.12110(11) 0.0256(3) Uani 1.00 1 d .
P(4) P 0.25253(12) 0.60658(11) 0.26632(12) 0.0251(3) Uani 1.00 1 d .
P(5) P 0.5000 1.0000 0.5000 0.0257(7) Uani 1.00 2 d S
P(6) P 0.5552(6) 0.5389(5) 0.0128(5) 0.0913(18) Uiso 0.50 1 d P
F(1) F 0.5221(3) 0.9296(2) 0.4389(2) 0.0377(8) Uani 1.00 1 d .
F(2) F 0.4448(3) 1.0799(2) 0.4063(2) 0.0473(10) Uani 1.00 1 d .
F(3) F 0.6129(3) 1.0525(3) 0.4575(3) 0.0541(11) Uani 1.00 1 d .
F(4) F 0.4318(9) 0.5348(9) 0.0208(10) 0.214(5) Uiso 1.00 1 d .
F(5) F 0.5660(13) 0.6222(10) -0.0806(10) 0.121(4) Uiso 0.50 1 d P
F(6) F 0.5315(16) 0.4170(10) 0.1001(13) 0.157(6) Uiso 0.50 1 d P
F(7) F 0.5565(19) 0.5700(16) 0.0923(14) 0.192(8) Uiso 0.50 1 d P
F(8) F 0.6830(15) 0.518(2) 0.025(2) 0.251(12) Uiso 0.50 1 d P
O(1) O -0.0357(3) 0.7010(3) 0.2953(3) 0.0393(11) Uani 1.00 1 d .
O(2) O 0.1282(5) 0.5022(4) 0.5463(4) 0.0640(16) Uani 1.00 1 d .
O(3) O 0.0450(4) 0.8289(4) 0.0267(4) 0.0585(15) Uani 1.00 1 d .
O(4) O -0.0398(4) 0.9860(4) 0.1926(4) 0.0609(15) Uani 1.00 1 d .
C(1) C 0.0511(5) 0.7109(5) 0.3113(5) 0.0378(15) Uani 1.00 1 d .
C(2) C 0.1556(5) 0.5661(5) 0.4896(5) 0.0336(14) Uani 1.00 1 d .
C(3) C 0.0893(5) 0.8367(5) 0.0880(5) 0.0370(15) Uani 1.00 1 d .
C(4) C 0.0353(5) 0.9399(5) 0.1947(5) 0.0377(15) Uani 1.00 1 d .
C(5) C 0.2200(4) 0.9131(4) 0.3961(4) 0.0255(12) Uani 1.00 1 d .
C(6) C 0.3867(4) 0.9757(4) 0.2385(4) 0.0297(13) Uani 1.00 1 d .
C(7) C 0.4325(4) 0.9782(4) 0.1373(4) 0.0325(14) Uani 1.00 1 d .
C(8) C 0.4441(4) 0.8735(4) 0.1344(4) 0.0292(12) Uani 1.00 1 d .
C(9) C 0.3508(4) 0.6834(4) 0.1714(4) 0.0289(13) Uani 1.00 1 d .
C(10) C 0.1701(5) 0.7509(4) 0.5835(4) 0.0296(13) Uani 1.00 1 d .
C(11) C 0.1075(6) 0.7838(4) 0.6484(5) 0.0405(16) Uani 1.00 1 d .
C(12) C 0.1330(7) 0.7553(5) 0.7464(5) 0.0468(19) Uani 1.00 1 d .
C(13) C 0.2189(7) 0.6934(6) 0.7820(5) 0.053(2) Uani 1.00 1 d .
C(14) C 0.2803(6) 0.6571(6) 0.7186(5) 0.0490(19) Uani 1.00 1 d .
C(15) C 0.2555(5) 0.6877(5) 0.6180(4) 0.0397(16) Uani 1.00 1 d .
C(16) C 0.0023(4) 0.8306(4) 0.4536(4) 0.0264(12) Uani 1.00 1 d .
C(17) C -0.0371(5) 0.9268(4) 0.4219(4) 0.0334(14) Uani 1.00 1 d .
C(18) C -0.1467(5) 0.9427(4) 0.4277(5) 0.0370(15) Uani 1.00 1 d .
C(19) C -0.2162(5) 0.8620(5) 0.4637(5) 0.0422(16) Uani 1.00 1 d .
C(20) C -0.1770(5) 0.7671(5) 0.4960(5) 0.0444(17) Uani 1.00 1 d .
C(21) C -0.0682(5) 0.7499(4) 0.4904(5) 0.0360(14) Uani 1.00 1 d .
C(22) C 0.1989(5) 1.0904(4) 0.2178(4) 0.0315(13) Uani 1.00 1 d .
C(23) C 0.1688(7) 1.1386(5) 0.1202(6) 0.052(2) Uani 1.00 1 d .
C(24) C 0.1457(8) 1.2401(5) 0.0825(6) 0.063(2) Uani 1.00 1 d .
C(25) C 0.1530(7) 1.2961(5) 0.1423(6) 0.061(2) Uani 1.00 1 d .
C(26) C 0.1775(6) 1.2474(5) 0.2381(6) 0.0497(19) Uani 1.00 1 d .
C(27) C 0.2045(6) 1.1452(5) 0.2770(6) 0.0444(17) Uani 1.00 1 d .
C(28) C 0.3266(5) 0.8548(4) -0.0136(4) 0.0350(15) Uani 1.00 1 d .
C(29) C 0.3929(7) 0.8014(5) -0.0593(5) 0.053(2) Uani 1.00 1 d .
C(30) C 0.4019(8) 0.8333(7) -0.1621(6) 0.069(3) Uani 1.00 1 d .
C(31) C 0.3506(7) 0.9163(9) -0.2194(6) 0.073(3) Uani 1.00 1 d .
C(32) C 0.2877(6) 0.9719(8) -0.1757(6) 0.069(2) Uani 1.00 1 d .
C(33) C 0.2749(5) 0.9417(7) -0.0725(5) 0.057(2) Uani 1.00 1 d .
C(34) C 0.1520(4) 0.5716(4) 0.2032(4) 0.0279(12) Uani 1.00 1 d .
C(35) C 0.0694(5) 0.5101(4) 0.2626(4) 0.0347(14) Uani 1.00 1 d .
C(36) C -0.0150(5) 0.4874(5) 0.2219(5) 0.0373(15) Uani 1.00 1 d .
C(37) C -0.0213(6) 0.5263(5) 0.1200(5) 0.0466(18) Uani 1.00 1 d .
C(38) C 0.0634(6) 0.5861(5) 0.0580(5) 0.0493(19) Uani 1.00 1 d .
C(39) C 0.1475(5) 0.6103(4) 0.1006(5) 0.0379(15) Uani 1.00 1 d .
C(40) C 0.3264(4) 0.4900(4) 0.3267(4) 0.0299(13) Uani 1.00 1 d .
C(41) C 0.3671(5) 0.4675(4) 0.4189(5) 0.0356(14) Uani 1.00 1 d .
C(42) C 0.4272(5) 0.3821(5) 0.4603(6) 0.0440(17) Uani 1.00 1 d .
C(43) C 0.4488(5) 0.3175(5) 0.4104(6) 0.0463(18) Uani 1.00 1 d .
C(44) C 0.4078(6) 0.3408(5) 0.3176(6) 0.051(2) Uani 1.00 1 d .
C(45) C 0.3474(5) 0.4270(4) 0.2757(5) 0.0396(15) Uani 1.00 1 d .
C(46) C 0.7276(17) 0.6443(15) 0.2416(16) 0.194(8) Uiso 1.00 1 d .
H(1) H 0.1829 0.9659 0.4138 0.031 Uiso 1.00 1 c R
H(2) H 0.2897 0.9014 0.4256 0.031 Uiso 1.00 1 c R
H(3) H 0.4056 1.0391 0.2444 0.036 Uiso 1.00 1 c R
H(4) H 0.4209 0.9202 0.2915 0.036 Uiso 1.00 1 c R
H(5) H 0.5031 1.0110 0.1218 0.039 Uiso 1.00 1 c R
H(6) H 0.3856 1.0193 0.0851 0.039 Uiso 1.00 1 c R
H(7) H 0.4747 0.8280 0.1966 0.035 Uiso 1.00 1 c R
H(8) H 0.4952 0.8773 0.0782 0.035 Uiso 1.00 1 c R
H(9) H 0.3566 0.6599 0.1157 0.035 Uiso 1.00 1 c R
H(10) H 0.4208 0.6731 0.2003 0.035 Uiso 1.00 1 c R
H(11) H 0.0477 0.8257 0.6254 0.049 Uiso 1.00 1 c R
H(12) H 0.0908 0.7787 0.7899 0.056 Uiso 1.00 1 c R
H(13) H 0.2363 0.6756 0.8489 0.064 Uiso 1.00 1 c R
H(14) H 0.3378 0.6125 0.7429 0.059 Uiso 1.00 1 c R
H(15) H 0.2976 0.6649 0.5741 0.048 Uiso 1.00 1 c R
H(16) H 0.0101 0.9823 0.3960 0.040 Uiso 1.00 1 c R
H(17) H -0.1739 1.0092 0.4068 0.044 Uiso 1.00 1 c R
H(18) H -0.2908 0.8731 0.4658 0.051 Uiso 1.00 1 c R
H(19) H -0.2245 0.7118 0.5228 0.053 Uiso 1.00 1 c R
H(20) H -0.0418 0.6832 0.5115 0.043 Uiso 1.00 1 c R
H(21) H 0.1642 1.1014 0.0794 0.063 Uiso 1.00 1 c R
H(22) H 0.1249 1.2719 0.0163 0.076 Uiso 1.00 1 c R
H(23) H 0.1411 1.3665 0.1160 0.073 Uiso 1.00 1 c R
H(24) H 0.1764 1.2837 0.2804 0.060 Uiso 1.00 1 c R
H(25) H 0.2264 1.1141 0.3429 0.053 Uiso 1.00 1 c R
H(26) H 0.4310 0.7440 -0.0195 0.063 Uiso 1.00 1 c R
H(27) H 0.4446 0.7963 -0.1925 0.083 Uiso 1.00 1 c R
H(28) H 0.3572 0.9372 -0.2898 0.087 Uiso 1.00 1 c R
H(29) H 0.2532 1.0311 -0.2170 0.083 Uiso 1.00 1 c R
H(30) H 0.2321 0.9794 -0.0430 0.069 Uiso 1.00 1 c R
H(31) H 0.0721 0.4835 0.3330 0.042 Uiso 1.00 1 c R
H(32) H -0.0697 0.4447 0.2639 0.045 Uiso 1.00 1 c R
H(33) H -0.0816 0.5133 0.0916 0.056 Uiso 1.00 1 c R
H(34) H 0.0625 0.6094 -0.0124 0.059 Uiso 1.00 1 c R
H(35) H 0.2021 0.6536 0.0593 0.045 Uiso 1.00 1 c R
H(36) H 0.3534 0.5110 0.4535 0.043 Uiso 1.00 1 c R
H(37) H 0.4542 0.3669 0.5236 0.053 Uiso 1.00 1 c R
H(38) H 0.4906 0.2589 0.4390 0.056 Uiso 1.00 1 c R
H(39) H 0.4213 0.2974 0.2830 0.061 Uiso 1.00 1 c R
H(40) H 0.3205 0.4428 0.2123 0.048 Uiso 1.00 1 c R
H(41) H 0.7564 0.6090 0.1989 0.233 Uiso 1.00 1 c R
H(42) H 0.7803 0.6359 0.2911 0.233 Uiso 1.00 1 c R

loop_
_atom_site_aniso_label
_atom_site_aniso_U_11
_atom_site_aniso_U_22
_atom_site_aniso_U_33
_atom_site_aniso_U_12
_atom_site_aniso_U_13
_atom_site_aniso_U_23
Ir(2) 0.01860(11) 0.02260(12) 0.02085(12) -0.00036(8) -0.00025(8) -0.00697(9)
Ir(1) 0.02267(12) 0.02378(13) 0.01954(12) -0.00084(9) -0.00385(9) -0.00666(9)
Cl(1) 0.0215(6) 0.0359(7) 0.0295(7) 0.0011(5) -0.0044(5) -0.0091(6)
Cl(2) 0.0712(19) 0.143(2) 0.105(2) 0.0125(19) -0.0055(17) -0.038(2)
Cl(3) 0.130(3) 0.126(3) 0.230(5) 0.029(2) -0.029(3) -0.005(3)
P(1) 0.0222(7) 0.0235(7) 0.0202(7) -0.0018(5) 0.0009(5) -0.0073(5)
P(2) 0.0249(7) 0.0232(7) 0.0214(7) -0.0034(5) -0.0013(5) -0.0072(5)
P(3) 0.0256(7) 0.0305(8) 0.0201(7) -0.0069(6) 0.0016(6) -0.0091(6)
P(4) 0.0233(7) 0.0237(7) 0.0268(7) 0.0010(5) 0.0009(6) -0.0087(6)
P(5) 0.03(5) 0.0316 0.0242 0.0074 -0.0061 -0.0157
F(1) 0.049(2) 0.040(2) 0.034(2) 0.0147(17) -0.0105(17) -0.0250(17)
F(2) 0.064(2) 0.045(2) 0.037(2) 0.0225(19) -0.024(2) -0.0172(18)
F(3) 0.046(2) 0.073(2) 0.050(2) -0.022(2) 0.005(2) -0.030(2)
O(1) 0.022(2) 0.045(2) 0.053(3) 0.0022(19) -0.011(2) -0.019(2)
O(2) 0.066(4) 0.051(3) 0.059(3) 0.001(2) 0.008(3) -0.007(3)
O(3) 0.053(3) 0.075(3) 0.064(3) 0.003(2) -0.030(3) -0.040(3)
O(4) 0.044(3) 0.075(3) 0.062(3) 0.022(2) -0.013(2) -0.024(3)
C(1) 0.031(3) 0.045(3) 0.050(4) 0.010(2) -0.009(3) -0.031(3)
C(2) 0.030(3) 0.038(3) 0.038(3) 0.017(2) -0.017(2) -0.018(3)
C(3) 0.028(3) 0.051(4) 0.032(3) -0.004(2) -0.004(2) -0.016(3)
C(4) 0.030(3) 0.048(3) 0.034(3) 0.001(2) -0.007(2) -0.013(3)
C(5) 0.025(2) 0.033(3) 0.020(2) -0.003(2) 0.001(2) -0.012(2)
C(6) 0.026(3) 0.040(3) 0.022(2) -0.011(2) 0.001(2) -0.011(2)
C(7) 0.025(3) 0.040(3) 0.031(3) -0.012(2) 0.002(2) -0.011(2)
C(8) 0.023(2) 0.039(3) 0.026(3) -0.005(2) 0.003(2) -0.014(2)
C(9) 0.026(2) 0.032(3) 0.030(3) -0.002(2) 0.010(2) -0.016(2)
C(10) 0.038(3) 0.030(3) 0.020(2) -0.010(2) 0.004(2) -0.010(2)
C(11) 0.056(4) 0.030(3) 0.038(3) -0.009(3) 0.004(3) -0.016(2)
C(12) 0.080(6) 0.039(3) 0.027(3) -0.012(3) 0.004(3) -0.020(3)
C(13) 0.069(5) 0.059(4) 0.026(3) -0.036(4) -0.004(3) -0.007(3)
C(14) 0.040(4) 0.064(4) 0.028(3) -0.010(3) -0.007(3) -0.000(3)
C(15) 0.032(3) 0.060(4) 0.024(3) -0.009(3) -0.002(2) -0.012(3)
C(16) 0.026(2) 0.030(3) 0.026(3) 0.001(2) 0.000(2) -0.013(2)
C(17) 0.034(3) 0.038(3) 0.035(3) -0.002(2) 0.001(2) -0.022(2)
C(18) 0.033(3) 0.033(3) 0.045(4) 0.010(2) -0.003(3) -0.015(2)
C(19) 0.024(3) 0.051(4) 0.055(4) 0.004(2) 0.002(3) -0.025(3)
C(20) 0.022(3) 0.049(4) 0.060(4) -0.010(2) 0.015(3) -0.021(3)
C(21) 0.031(3) 0.030(3) 0.047(4) -0.002(2) 0.009(2) -0.016(2)
C(22) 0.036(3) 0.028(3) 0.029(3) -0.002(2) -0.002(2) -0.009(2)
C(23) 0.073(5) 0.030(3) 0.051(4) 0.000(3) -0.018(4) -0.011(3)
C(24) 0.104(7) 0.030(3) 0.047(4) 0.002(4) -0.027(4) -0.003(3)
C(25) 0.089(7) 0.025(3) 0.067(5) 0.014(3) -0.014(5) -0.015(3)
C(26) 0.067(5) 0.031(3) 0.054(4) 0.002(3) -0.002(4) -0.019(3)
C(27) 0.054(4) 0.032(3) 0.051(4) -0.007(3) -0.008(3) -0.019(3)
C(28) 0.039(3) 0.037(3) 0.026(3) -0.019(2) 0.005(2) -0.009(2)
C(29) 0.079(6) 0.045(4) 0.037(4) -0.017(4) 0.021(4) -0.021(3)
C(30) 0.090(7) 0.083(6) 0.044(5) -0.051(5) 0.036(5) -0.039(5)
C(31) 0.060(5) 0.132(9) 0.027(4) -0.050(6) 0.012(4) -0.032(5)
C(32) 0.034(4) 0.120(7) 0.029(4) -0.000(4) -0.002(3) -0.003(4)
C(33) 0.025(3) 0.101(6) 0.028(3) -0.001(3) 0.000(2) -0.006(3)
C(34) 0.030(3) 0.030(3) 0.024(3) 0.000(2) 0.000(2) -0.011(2)
C(35) 0.041(3) 0.035(3) 0.028(3) -0.008(2) 0.005(2) -0.014(2)
C(36) 0.037(3) 0.038(3) 0.042(3) -0.013(2) -0.002(3) -0.020(3)
C(37) 0.055(4) 0.041(3) 0.051(4) 0.001(3) -0.022(3) -0.022(3)
C(38) 0.076(5) 0.042(4) 0.034(3) -0.010(3) -0.009(3) -0.018(3)
C(39) 0.047(4) 0.032(3) 0.033(3) -0.006(2) 0.002(3) -0.011(2)
C(40) 0.023(2) 0.024(2) 0.037(3) 0.002(2) 0.004(2) -0.006(2)
C(41) 0.027(3) 0.036(3) 0.043(3) 0.005(2) -0.006(2) -0.014(2)
C(42) 0.028(3) 0.037(3) 0.065(5) 0.001(2) -0.014(3) -0.016(3)
C(43) 0.027(3) 0.031(3) 0.069(5) 0.004(2) 0.008(3) -0.008(3)
C(44) 0.044(4) 0.035(3) 0.064(5) 0.011(3) 0.015(3) -0.012(3)
C(45) 0.043(3) 0.033(3) 0.041(3) 0.006(2) 0.006(3) -0.014(2)

loop_
_atom_type_symbol
_atom_type_description
_atom_type_scat_dispersion_real
_atom_type_scat_dispersion_imag
_atom_type_scat_source
C C 0.003 0.002
;
International Tables for Crystallography
(1992, Vol. C, Tables 4.2.6.8 and 6.1.1.4)
;
H H 0.000 0.000
;
International Tables for Crystallography
(1992, Vol. C, Table 6.1.1.4)
;
Cl Cl 0.148 0.159
;
International Tables for Crystallography
(1992, Vol. C, Tables 4.2.6.8 and 6.1.1.4)
;
F F 0.017 0.010
;
International Tables for Crystallography
(1992, Vol. C, Tables 4.2.6.8 and 6.1.1.4)
;
Ir Ir -1.444 7.990
;
International Tables for Crystallography
(1992, Vol. C, Tables 4.2.6.8 and 6.1.1.4)
;
O O 0.011 0.006
;
International Tables for Crystallography
(1992, Vol. C, Tables 4.2.6.8 and 6.1.1.4)
;
P P 0.102 0.094
;
International Tables for Crystallography
(1992, Vol. C, Tables 4.2.6.8 and 6.1.1.4)
;

loop_
_geom_angle_atom_site_label_1
_geom_angle_atom_site_label_2
_geom_angle_atom_site_label_3
_geom_angle
_geom_angle_publ_flag
_geom_angle_site_symmetry_1
_geom_angle_site_symmetry_3
Ir(1) Ir(2) Cl(1) 95.81(3) yes . .
Ir(1) Ir(2) P(1) 86.28(3) yes . .
Ir(1) Ir(2) P(4) 87.41(3) yes . .
Ir(1) Ir(2) C(1) 62.21(18) yes . .
Ir(1) Ir(2) C(2) 163.46(19) yes . .
Cl(1) Ir(2) P(1) 86.12(5) yes . .
Cl(1) Ir(2) P(4) 85.05(5) yes . .
Cl(1) Ir(2) C(1) 158.01(18) yes . .
Cl(1) Ir(2) C(2) 100.6(2) yes . .
P(1) Ir(2) P(4) 168.57(4) yes . .
P(1) Ir(2) C(1) 92.8(2) yes . .
P(1) Ir(2) C(2) 93.2(2) yes . .
P(4) Ir(2) C(1) 92.7(2) yes . .
P(4) Ir(2) C(2) 95.6(2) yes . .
C(1) Ir(2) C(2) 101.3(2) yes . .
Ir(2) Ir(1) P(2) 88.08(3) yes . .
Ir(2) Ir(1) P(3) 87.91(3) yes . .
Ir(2) Ir(1) C(1) 39.60(15) yes . .
Ir(2) Ir(1) C(3) 113.41(18) yes . .
Ir(2) Ir(1) C(4) 112.27(18) yes . .
P(2) Ir(1) P(3) 94.34(5) yes . .
P(2) Ir(1) C(1) 114.7(2) yes . .
P(2) Ir(1) C(3) 158.49(19) yes . .
P(2) Ir(1) C(4) 85.6(2) yes . .
P(3) Ir(1) C(1) 113.17(16) yes . .
P(3) Ir(1) C(3) 87.7(2) yes . .
P(3) Ir(1) C(4) 159.80(18) yes . .
C(1) Ir(1) C(3) 83.8(2) yes . .
C(1) Ir(1) C(4) 84.9(2) yes . .
C(3) Ir(1) C(4) 85.2(3) yes . .
Ir(2) P(1) C(5) 110.6(2) yes . .
Ir(2) P(1) C(10) 117.2(2) yes . .
Ir(2) P(1) C(16) 113.4(2) yes . .
C(5) P(1) C(10) 103.2(2) yes . .
C(5) P(1) C(16) 108.3(2) yes . .
C(10) P(1) C(16) 103.2(2) yes . .
Ir(1) P(2) C(5) 114.5(2) yes . .
Ir(1) P(2) C(6) 118.0(2) yes . .
Ir(1) P(2) C(22) 113.9(2) yes . .
C(5) P(2) C(6) 104.0(2) yes . .
C(5) P(2) C(22) 103.8(3) yes . .
C(6) P(2) C(22) 100.8(2) yes . .
Ir(1) P(3) C(8) 118.6(2) yes . .
Ir(1) P(3) C(9) 115.35(19) yes . .
Ir(1) P(3) C(28) 113.6(2) yes . .
C(8) P(3) C(9) 102.2(2) yes . .
C(8) P(3) C(28) 100.6(3) yes . .
C(9) P(3) C(28) 104.5(3) yes . .
Ir(2) P(4) C(9) 111.2(2) yes . .
Ir(2) P(4) C(34) 113.5(2) yes . .
Ir(2) P(4) C(40) 117.3(2) yes . .
C(9) P(4) C(34) 107.6(2) yes . .
C(9) P(4) C(40) 102.1(2) yes . .
C(34) P(4) C(40) 104.2(3) yes . .
F(1) P(5) F(1) 180.0(2) yes . 2_676
F(1) P(5) F(2) 89.2(2) yes . .
F(1) P(5) F(2) 90.8(2) yes . 2_676
F(1) P(5) F(3) 89.7(2) yes . .
F(1) P(5) F(3) 90.3(2) yes . 2_676
F(1) P(5) F(2) 90.8(2) yes 2_676 .
F(1) P(5) F(2) 89.2(2) yes 2_676 2_676
F(1) P(5) F(3) 90.3(2) yes 2_676 .
F(1) P(5) F(3) 89.7(2) yes 2_676 2_676
F(2) P(5) F(3) 90.6(2) yes . .
F(2) P(5) F(3) 89.4(2) yes . 2_676
F(2) P(5) F(3) 89.4(2) yes 2_676 .
F(2) P(5) F(3) 90.6(2) yes 2_676 2_676
P(6) P(6) F(4) 42.7(6) yes 2_665 .
P(6) P(6) F(4) 52.2(6) yes 2_665 2_665
P(6) P(6) F(5) 101.0(8) yes 2_665 .
P(6) P(6) F(6) 62.5(7) yes 2_665 .
P(6) P(6) F(6) 53.4(5) yes 2_665 2_665
P(6) P(6) F(7) 127.6(10) yes 2_665 .
P(6) P(6) F(8) 131.0(13) yes 2_665 .
F(4) P(6) F(4) 94.9(9) yes . 2_665
F(4) P(6) F(5) 96.5(9) yes . .
F(4) P(6) F(6) 78.5(8) yes . .
F(4) P(6) F(6) 55.6(8) yes . 2_665
F(4) P(6) F(7) 92.1(12) yes . .
F(4) P(6) F(8) 167.1(10) yes . .
F(4) P(6) F(5) 98.5(10) yes 2_665 .
F(4) P(6) F(6) 63.5(8) yes 2_665 .
F(4) P(6) F(6) 77.4(8) yes 2_665 2_665
F(4) P(6) F(7) 148.5(10) yes 2_665 .
F(4) P(6) F(8) 80.1(14) yes 2_665 .
F(5) P(6) F(6) 160.4(11) yes . .
F(5) P(6) F(6) 48.8(9) yes . 2_665
F(5) P(6) F(7) 111.2(11) yes . .
F(5) P(6) F(8) 96.0(12) yes . .
F(6) P(6) F(6) 115.9(9) yes . 2_665
F(6) P(6) F(7) 88.1(11) yes . .
F(6) P(6) F(8) 88.6(11) yes . .
F(6) P(6) F(7) 130.5(11) yes 2_665 .
F(6) P(6) F(8) 133.4(13) yes 2_665 .
F(7) P(6) F(8) 86.3(17) yes . .
P(6) F(4) P(6) 85.1(8) yes . 2_665
P(6) F(4) F(6) 73.8(9) yes . 2_665
P(6) F(4) F(6) 70.5(9) yes 2_665 2_665
P(6) F(5) F(6) 83.9(10) yes . 2_665
P(6) F(6) P(6) 64.1(6) yes . 2_665
P(6) F(6) F(4) 46.0(7) yes . 2_665
P(6) F(6) F(5) 110.1(11) yes . 2_665
P(6) F(6) F(4) 50.6(7) yes 2_665 2_665
P(6) F(6) F(5) 47.3(7) yes 2_665 2_665
F(4) F(6) F(5) 90.8(13) yes 2_665 2_665
Ir(2) C(1) Ir(1) 78.2(2) yes . .
Ir(2) C(1) O(1) 163.3(5) yes . .
Ir(1) C(1) O(1) 118.4(4) yes . .
Ir(2) C(2) O(2) 169.1(7) yes . .
Ir(1) C(3) O(3) 173.8(6) yes . .
Ir(1) C(4) O(4) 175.0(7) yes . .
P(1) C(5) P(2) 114.6(3) yes . .
P(2) C(6) C(7) 115.0(4) yes . .
C(6) C(7) C(8) 112.7(4) yes . .
P(3) C(8) C(7) 114.7(4) yes . .
P(3) C(9) P(4) 114.2(3) yes . .
P(1) C(10) C(11) 119.4(4) yes . .
P(1) C(10) C(15) 120.5(5) yes . .
C(11) C(10) C(15) 119.9(6) yes . .
C(10) C(11) C(12) 119.9(6) yes . .
C(11) C(12) C(13) 121.1(7) yes . .
C(12) C(13) C(14) 119.7(7) yes . .
C(13) C(14) C(15) 119.3(6) yes . .
C(10) C(15) C(14) 120.1(7) yes . .
P(1) C(16) C(17) 125.3(4) yes . .
P(1) C(16) C(21) 115.3(4) yes . .
C(17) C(16) C(21) 119.4(5) yes . .
C(16) C(17) C(18) 119.8(5) yes . .
C(17) C(18) C(19) 120.4(6) yes . .
C(18) C(19) C(20) 119.6(6) yes . .
C(19) C(20) C(21) 120.7(6) yes . .
C(16) C(21) C(20) 120.0(6) yes . .
P(2) C(22) C(23) 119.2(6) yes . .
P(2) C(22) C(27) 121.3(4) yes . .
C(23) C(22) C(27) 119.2(6) yes . .
C(22) C(23) C(24) 120.7(8) yes . .
C(23) C(24) C(25) 120.1(7) yes . .
C(24) C(25) C(26) 118.5(7) yes . .
C(25) C(26) C(27) 122.2(9) yes . .
C(22) C(27) C(26) 119.1(7) yes . .
P(3) C(28) C(29) 120.4(4) yes . .
P(3) C(28) C(33) 119.3(6) yes . .
C(29) C(28) C(33) 119.9(6) yes . .
C(28) C(29) C(30) 119.8(7) yes . .
C(29) C(30) C(31) 120.6(10) yes . .
C(30) C(31) C(32) 120.4(8) yes . .
C(31) C(32) C(33) 120.9(8) yes . .
C(28) C(33) C(32) 118.4(8) yes . .
P(4) C(34) C(35) 117.2(4) yes . .
P(4) C(34) C(39) 123.5(4) yes . .
C(35) C(34) C(39) 119.0(6) yes . .
C(34) C(35) C(36) 121.5(6) yes . .
C(35) C(36) C(37) 120.2(6) yes . .
C(36) C(37) C(38) 119.2(7) yes . .
C(37) C(38) C(39) 119.8(7) yes . .
C(34) C(39) C(38) 120.2(6) yes . .
P(4) C(40) C(41) 121.1(5) yes . .
P(4) C(40) C(45) 118.7(5) yes . .
C(41) C(40) C(45) 120.0(5) yes . .
C(40) C(41) C(42) 120.0(7) yes . .
C(41) C(42) C(43) 120.9(7) yes . .
C(42) C(43) C(44) 118.7(6) yes . .
C(43) C(44) C(45) 120.5(8) yes . .
C(40) C(45) C(44) 119.9(7) yes . .
Cl(2) C(46) Cl(3) 122.6(13) yes . .
P(1) C(5) H(1) 108.6 no . .
P(1) C(5) H(2) 108.6 no . .
P(2) C(5) H(1) 108.6 no . .
P(2) C(5) H(2) 108.6 no . .
H(1) C(5) H(2) 107.6 no . .
P(2) C(6) H(3) 108.5 no . .
P(2) C(6) H(4) 108.5 no . .
C(7) C(6) H(3) 108.5 no . .
C(7) C(6) H(4) 108.5 no . .
H(3) C(6) H(4) 107.5 no . .
C(6) C(7) H(5) 109.0 no . .
C(6) C(7) H(6) 109.0 no . .
C(8) C(7) H(5) 109.1 no . .
C(8) C(7) H(6) 109.0 no . .
H(5) C(7) H(6) 107.8 no . .
P(3) C(8) H(7) 108.6 no . .
P(3) C(8) H(8) 108.6 no . .
C(7) C(8) H(7) 108.6 no . .
C(7) C(8) H(8) 108.6 no . .
H(7) C(8) H(8) 107.6 no . .
P(3) C(9) H(9) 108.7 no . .
P(3) C(9) H(10) 108.7 no . .
P(4) C(9) H(9) 108.7 no . .
P(4) C(9) H(10) 108.7 no . .
H(9) C(9) H(10) 107.6 no . .
C(10) C(11) H(11) 120.1 no . .
C(12) C(11) H(11) 120.1 no . .
C(11) C(12) H(12) 119.5 no . .
C(13) C(12) H(12) 119.5 no . .
C(12) C(13) H(13) 120.2 no . .
C(14) C(13) H(13) 120.2 no . .
C(13) C(14) H(14) 120.4 no . .
C(15) C(14) H(14) 120.4 no . .
C(10) C(15) H(15) 119.9 no . .
C(14) C(15) H(15) 119.9 no . .
C(16) C(17) H(16) 120.1 no . .
C(18) C(17) H(16) 120.1 no . .
C(17) C(18) H(17) 119.8 no . .
C(19) C(18) H(17) 119.8 no . .
C(18) C(19) H(18) 120.2 no . .
C(20) C(19) H(18) 120.2 no . .
C(19) C(20) H(19) 119.6 no . .
C(21) C(20) H(19) 119.6 no . .
C(16) C(21) H(20) 120.0 no . .
C(20) C(21) H(20) 120.0 no . .
C(22) C(23) H(21) 119.6 no . .
C(24) C(23) H(21) 119.6 no . .
C(23) C(24) H(22) 120.0 no . .
C(25) C(24) H(22) 120.0 no . .
C(24) C(25) H(23) 120.7 no . .
C(26) C(25) H(23) 120.7 no . .
C(25) C(26) H(24) 118.9 no . .
C(27) C(26) H(24) 118.9 no . .
C(22) C(27) H(25) 120.5 no . .
C(26) C(27) H(25) 120.5 no . .
C(28) C(29) H(26) 120.1 no . .
C(30) C(29) H(26) 120.1 no . .
C(29) C(30) H(27) 119.7 no . .
C(31) C(30) H(27) 119.7 no . .
C(30) C(31) H(28) 119.8 no . .
C(32) C(31) H(28) 119.8 no . .
C(31) C(32) H(29) 119.5 no . .
C(33) C(32) H(29) 119.5 no . .
C(28) C(33) H(30) 120.8 no . .
C(32) C(33) H(30) 120.8 no . .
C(34) C(35) H(31) 119.2 no . .
C(36) C(35) H(31) 119.2 no . .
C(35) C(36) H(32) 119.9 no . .
C(37) C(36) H(32) 119.9 no . .
C(36) C(37) H(33) 120.4 no . .
C(38) C(37) H(33) 120.4 no . .
C(37) C(38) H(34) 120.1 no . .
C(39) C(38) H(34) 120.1 no . .
C(34) C(39) H(35) 119.9 no . .
C(38) C(39) H(35) 119.9 no . .
C(40) C(41) H(36) 120.0 no . .
C(42) C(41) H(36) 120.0 no . .
C(41) C(42) H(37) 119.6 no . .
C(43) C(42) H(37) 119.6 no . .
C(42) C(43) H(38) 120.6 no . .
C(44) C(43) H(38) 120.6 no . .
C(43) C(44) H(39) 119.8 no . .
C(45) C(44) H(39) 119.8 no . .
C(40) C(45) H(40) 120.0 no . .
C(44) C(45) H(40) 120.0 no . .
Cl(2) C(46) H(41) 106.7 no . .
Cl(2) C(46) H(42) 106.7 no . .
Cl(3) C(46) H(41) 106.7 no . .
Cl(3) C(46) H(42) 106.7 no . .
H(41) C(46) H(42) 106.6 no . .

loop_
_geom_bond_atom_site_label_1
_geom_bond_atom_site_label_2
_geom_bond_distance
_geom_bond_publ_flag
_geom_bond_site_symmetry_2
Ir(2) Ir(1) 2.8894(2) yes .
Ir(2) Cl(1) 2.4390(14) yes .
Ir(2) P(1) 2.3484(18) yes .
Ir(2) P(4) 2.3446(19) yes .
Ir(2) C(1) 1.881(7) yes .
Ir(2) C(2) 2.002(5) yes .
Ir(1) P(2) 2.3537(18) yes .
Ir(1) P(3) 2.3601(15) yes .
Ir(1) C(1) 2.611(6) yes .
Ir(1) C(3) 1.912(8) yes .
Ir(1) C(4) 1.904(7) yes .
Cl(2) C(46) 1.63(2) yes .
Cl(3) C(46) 1.720(19) yes .
P(1) C(5) 1.835(5) yes .
P(1) C(10) 1.830(6) yes .
P(1) C(16) 1.817(6) yes .
P(2) C(5) 1.832(5) yes .
P(2) C(6) 1.827(6) yes .
P(2) C(22) 1.832(6) yes .
P(3) C(8) 1.828(6) yes .
P(3) C(9) 1.848(6) yes .
P(3) C(28) 1.824(6) yes .
P(4) C(9) 1.824(5) yes .
P(4) C(34) 1.813(7) yes .
P(4) C(40) 1.836(5) yes .
P(5) F(1) 1.597(4) yes .
P(5) F(1) 1.597(4) yes 2_676
P(5) F(2) 1.600(3) yes .
P(5) F(2) 1.600(3) yes 2_676
P(5) F(3) 1.600(4) yes .
P(5) F(3) 1.600(4) yes 2_676
P(6) P(6) 1.960(11) yes 2_665
P(6) F(4) 1.554(14) yes .
P(6) F(4) 1.335(18) yes 2_665
P(6) F(5) 1.428(13) yes .
P(6) F(6) 1.749(14) yes .
P(6) F(6) 1.93(2) yes 2_665
P(6) F(7) 1.40(2) yes .
P(6) F(8) 1.64(2) yes .
F(4) F(6) 1.66(2) yes 2_665
F(5) F(6) 1.46(2) yes 2_665
O(1) C(1) 1.161(8) yes .
O(2) C(2) 1.022(7) yes .
O(3) C(3) 1.131(10) yes .
O(4) C(4) 1.138(9) yes .
C(6) C(7) 1.531(9) yes .
C(7) C(8) 1.532(10) yes .
C(10) C(11) 1.400(10) yes .
C(10) C(15) 1.384(9) yes .
C(11) C(12) 1.386(10) yes .
C(12) C(13) 1.382(11) yes .
C(13) C(14) 1.404(12) yes .
C(14) C(15) 1.415(10) yes .
C(16) C(17) 1.375(8) yes .
C(16) C(21) 1.396(8) yes .
C(17) C(18) 1.398(9) yes .
C(18) C(19) 1.387(9) yes .
C(19) C(20) 1.358(10) yes .
C(20) C(21) 1.391(9) yes .
C(22) C(23) 1.397(10) yes .
C(22) C(27) 1.385(12) yes .
C(23) C(24) 1.383(10) yes .
C(24) C(25) 1.408(14) yes .
C(25) C(26) 1.355(12) yes .
C(26) C(27) 1.404(9) yes .
C(28) C(29) 1.418(11) yes .
C(28) C(33) 1.394(9) yes .
C(29) C(30) 1.384(12) yes .
C(30) C(31) 1.348(13) yes .
C(31) C(32) 1.401(16) yes .
C(32) C(33) 1.394(11) yes .
C(34) C(35) 1.397(8) yes .
C(34) C(39) 1.386(9) yes .
C(35) C(36) 1.365(10) yes .
C(36) C(37) 1.379(10) yes .
C(37) C(38) 1.419(10) yes .
C(38) C(39) 1.386(12) yes .
C(40) C(41) 1.390(10) yes .
C(40) C(45) 1.390(11) yes .
C(41) C(42) 1.378(8) yes .
C(42) C(43) 1.398(13) yes .
C(43) C(44) 1.398(12) yes .
C(44) C(45) 1.390(9) yes .
C(5) H(1) 0.990 no .
C(5) H(2) 0.990 no .
C(6) H(3) 0.990 no .
C(6) H(4) 0.990 no .
C(7) H(5) 0.990 no .
C(7) H(6) 0.990 no .
C(8) H(7) 0.990 no .
C(8) H(8) 0.990 no .
C(9) H(9) 0.990 no .
C(9) H(10) 0.990 no .
C(11) H(11) 0.950 no .
C(12) H(12) 0.950 no .
C(13) H(13) 0.950 no .
C(14) H(14) 0.950 no .
C(15) H(15) 0.950 no .
C(17) H(16) 0.950 no .
C(18) H(17) 0.950 no .
C(19) H(18) 0.950 no .
C(20) H(19) 0.950 no .
C(21) H(20) 0.950 no .
C(23) H(21) 0.950 no .
C(24) H(22) 0.950 no .
C(25) H(23) 0.950 no .
C(26) H(24) 0.950 no .
C(27) H(25) 0.950 no .
C(29) H(26) 0.950 no .
C(30) H(27) 0.950 no .
C(31) H(28) 0.950 no .
C(32) H(29) 0.950 no .
C(33) H(30) 0.950 no .
C(35) H(31) 0.950 no .
C(36) H(32) 0.950 no .
C(37) H(33) 0.950 no .
C(38) H(34) 0.950 no .
C(39) H(35) 0.950 no .
C(41) H(36) 0.950 no .
C(42) H(37) 0.950 no .
C(43) H(38) 0.950 no .
C(44) H(39) 0.950 no .
C(45) H(40) 0.950 no .
C(46) H(41) 0.990 no .
C(46) H(42) 0.990 no .
